data_7119038
loop_
_publ_author_name
'Mihye Lee'
'Jihyun Shim'
'Philjae Kang'
'Moon-Gun Choi'
'Soo Hyuk Choi'

_publ_section_title
;
 Stabilization of 11/9-helical alpha/beta-peptide foldamers in protic
 solvents
;
_journal_name_full Chem.Commun.
_journal_page_first 5950
_journal_volume 52
_journal_year 2016
_chemical_absolute_configuration rm
_chemical_formula_moiety 'C20 H35 N3 O6'
_chemical_formula_sum 'C20 H35 N3 O6'
_chemical_formula_weight 413.51
_chemical_name_systematic
;
 ?
;
_space_group_crystal_system orthorhombic
_space_group_IT_number 19
_space_group_name_Hall 'P 2ac 2ab'
_space_group_name_H-M_alt 'P 21 21 21'
_symmetry_space_group_name_Hall 'P 2ac 2ab'
_symmetry_space_group_name_H-M 'P 21 21 21'
_atom_sites_solution_hydrogens geom
_atom_sites_solution_primary direct
_audit_creation_date 2014-03-08
_audit_creation_method
;
Olex2 1.2
(compiled 2014.02.28 svn.r2899 for OlexSys, GUI svn.r4781)
;
_audit_update_record
;
2016-01-21 deposited with the CCDC.
2016-03-30 downloaded from the CCDC.
;
_cell_angle_alpha 90
_cell_angle_beta 90
_cell_angle_gamma 90
_cell_formula_units_Z 4
_cell_length_a 9.1953(5)
_cell_length_b 15.9688(8)
_cell_length_c 16.3770(9)
_cell_measurement_reflns_used 9940
_cell_measurement_temperature 100
_cell_measurement_theta_max 24.64
_cell_measurement_theta_min 2.49
_cell_volume 2404.8(2)
_computing_molecular_graphics 'Olex2 (Dolomanov et al., 2009)'
_computing_publication_material 'Olex2 (Dolomanov et al., 2009)'
_computing_structure_refinement 'XL (Sheldrick, 2008)'
_computing_structure_solution 'XS (Sheldrick, 2008)'
_diffrn_ambient_temperature 100.0
_diffrn_measured_fraction_theta_full 0.999
_diffrn_measured_fraction_theta_max 1.000
_diffrn_measurement_device_type 'Bruker APEX-II CCD'
_diffrn_measurement_method '\f and \w scans'
_diffrn_radiation_type MoK\a
_diffrn_radiation_wavelength 0.71073
_diffrn_reflns_av_R_equivalents 0.0693
_diffrn_reflns_av_unetI/netI 0.0344
_diffrn_reflns_Laue_measured_fraction_full 0.999
_diffrn_reflns_Laue_measured_fraction_max 1.000
_diffrn_reflns_limit_h_max 11
_diffrn_reflns_limit_h_min -11
_diffrn_reflns_limit_k_max 19
_diffrn_reflns_limit_k_min -19
_diffrn_reflns_limit_l_max 20
_diffrn_reflns_limit_l_min -20
_diffrn_reflns_number 42177
_diffrn_reflns_point_group_measured_fraction_full 1.000
_diffrn_reflns_point_group_measured_fraction_max 1.000
_diffrn_reflns_theta_full 25.242
_diffrn_reflns_theta_max 25.984
_diffrn_reflns_theta_min 2.487
_diffrn_standards_number 0
_exptl_absorpt_coefficient_mu 0.084
_exptl_absorpt_correction_T_max 0.7453
_exptl_absorpt_correction_T_min 0.5528
_exptl_absorpt_correction_type multi-scan
_exptl_absorpt_process_details
;
SADABS-2012/1 (Bruker,2012) was used for absorption correction.
wR2(int) was 0.0727 before and 0.0629 after correction.
The Ratio of minimum to maximum transmission is 0.7417.
The \l/2 correction factor is 0.0015.
;
_exptl_crystal_colour 'clear light colourless'
_exptl_crystal_colour_lustre clear
_exptl_crystal_colour_modifier light
_exptl_crystal_colour_primary colourless
_exptl_crystal_density_diffrn 1.142
_exptl_crystal_description block
_exptl_crystal_F_000 896
_exptl_crystal_size_max 0.26
_exptl_crystal_size_mid 0.105
_exptl_crystal_size_min 0.097
_refine_diff_density_max 0.179
_refine_diff_density_min -0.217
_refine_diff_density_rms 0.034
_refine_ls_abs_structure_details
;
 Flack x determined using 1525 quotients [(I+)-(I-)]/[(I+)+(I-)]
 (Parsons and Flack (2004), Acta Cryst. A60, s61).
;
_refine_ls_abs_structure_Flack 0.1(4)
_refine_ls_extinction_coef .
_refine_ls_extinction_method none
_refine_ls_goodness_of_fit_ref 1.052
_refine_ls_hydrogen_treatment constr
_refine_ls_matrix_type full
_refine_ls_number_parameters 269
_refine_ls_number_reflns 4720
_refine_ls_number_restraints 70
_refine_ls_restrained_S_all 1.044
_refine_ls_R_factor_all 0.0525
_refine_ls_R_factor_gt 0.0355
_refine_ls_shift/su_max 0.000
_refine_ls_shift/su_mean 0.000
_refine_ls_structure_factor_coef Fsqd
_refine_ls_weighting_details 'w=1/[\s^2^(Fo^2^)+(0.0326P)^2^+0.4296P] where P=(Fo^2^+2Fc^2^)/3'
_refine_ls_weighting_scheme calc
_refine_ls_wR_factor_gt 0.0719
_refine_ls_wR_factor_ref 0.0779
_reflns_Friedel_coverage 0.761
_reflns_Friedel_fraction_full 1.000
_reflns_Friedel_fraction_max 1.000
_reflns_number_gt 3935
_reflns_number_total 4720
_reflns_threshold_expression 'I > 2\s(I)'
_cod_data_source_file c6cc01189f2.cif
_cod_data_source_block DAla-mACHC-DAla_moon200
_cod_database_code 7119038
_shelxl_version_number 2013-3
_shelx_space_group_comment
;
The symmetry employed for this shelxl refinement is uniquely defined
by the following loop, which should always be used as a source of
symmetry information in preference to the above space-group names.
They are only intended as comments.
;
_shelx_estimated_absorpt_t_max 0.992
_shelx_estimated_absorpt_t_min 0.978
_olex2_refinement_description
;
1. Others
 Fixed Uiso: H5(0.025) H13(0.024) H16(0.026) H1A(0.071) H1B(0.071) H1C(0.071)
 H4(0.028) H7(0.027) H8A(0.036) H8B(0.036) H9A(0.038) H9B(0.038) H10(0.036)
 H11A(0.028) H11B(0.028) H12(0.026) H15(0.024) H20A(0.05) H20B(0.05) H20C(0.05)
 H21A(0.049) H21B(0.049) H21C(0.049) H22A(0.05) H22B(0.05) H22C(0.05)
 H24A(0.042) H24B(0.042) H24C(0.042) H26A(0.065) H26B(0.065) H26C(0.065)
 H28A(0.04) H28B(0.04) H28C(0.04)
 Fixed X: H5(0.6699) H13(0.5941) H16(0.3121) H1A(0.3471) H1B(0.311)
 H1C(0.4551) H4(0.6542) H7(0.854) H8A(1.0782) H8B(1.0818) H9A(1.0609)
 H9B(1.1935) H10(1.05) H11A(0.814) H11B(0.8058) H12(0.8443) H15(0.3907)
 H20A(0.2827) H20B(0.415) H20C(0.4209) H21A(0.6574) H21B(0.6532) H21C(0.6708)
 H22A(0.4494) H22B(0.4221) H22C(0.2971) H24A(0.4174) H24B(0.4253) H24C(0.5335)
 H26A(1.0315) H26B(1.0155) H26C(1.1678) H28A(0.3719) H28B(0.3518) H28C(0.2323)
 Fixed Y: H5(0.3934) H13(0.2) H16(0.3004) H1A(0.3063) H1B(0.2629) H1C(0.2374)
 H4(0.4318) H7(0.3245) H8A(0.3325) H8B(0.2683) H9A(0.2246) H9B(0.2028)
 H10(0.1076) H11A(0.151) H11B(0.0798) H12(0.1812) H15(0.2541) H20A(0.548)
 H20B(0.6118) H20C(0.5204) H21A(0.4902) H21B(0.5832) H21C(0.5048) H22A(0.5392)
 H22B(0.6225) H22C(0.5531) H24A(0.4408) H24B(0.4897) H24C(0.5143) H26A(0.0725)
 H26B(0.0036) H26C(0.0501) H28A(0.1418) H28B(0.1159) H28C(0.1731)
 Fixed Z: H5(0.2845) H13(0.2749) H16(0.4777) H1A(-0.0367) H1B(0.0491)
 H1C(0.0002) H4(0.1256) H7(0.3406) H8A(0.2632) H8B(0.338) H9A(0.169)
 H9B(0.2286) H10(0.3014) H11A(0.1945) H11B(0.2633) H12(0.3659) H15(0.3298)
 H20A(0.5718) H20B(0.5847) H20C(0.6247) H21A(0.5546) H21B(0.5182) H21C(0.4582)
 H22A(0.3765) H22B(0.4286) H22C(0.4217) H24A(0.2392) H24B(0.154) H24C(0.2266)
 H26A(0.1304) H26B(0.2008) H26C(0.1871) H28A(0.4665) H28B(0.3727) H28C(0.4167)
;

loop_
_space_group_symop_operation_xyz
'x, y, z'
'-x+1/2, -y, z+1/2'
'-x, y+1/2, -z+1/2'
'x+1/2, -y+1/2, -z'

loop_
_atom_site_label
_atom_site_type_symbol
_atom_site_fract_x
_atom_site_fract_y
_atom_site_fract_z
_atom_site_U_iso_or_equiv
_atom_site_adp_type
_atom_site_occupancy
_atom_site_site_symmetry_order
_atom_site_calc_flag
_atom_site_refinement_flags_posn
_atom_site_refinement_flags_adp
_atom_site_refinement_flags_occupancy
_atom_site_disorder_assembly
_atom_site_disorder_group
O2 O 0.4690(2) 0.34881(10) 0.05562(10) 0.0350(5) Uani 1 1 d . U . . .
O18 O 0.41367(17) 0.43043(9) 0.50032(9) 0.0239(4) Uani 1 1 d . U . . .
O23 O 0.49311(18) 0.26369(10) 0.16381(9) 0.0304(4) Uani 1 1 d . U . . .
O25 O 0.83673(19) 0.30914(10) 0.14758(9) 0.0290(4) Uani 1 1 d . U . . .
O27 O 0.64422(18) 0.22003(11) 0.45701(9) 0.0296(4) Uani 1 1 d . U . . .
O29 O 0.54638(19) 0.39691(9) 0.38721(9) 0.0270(4) Uani 1 1 d . U . . .
N5 N 0.6867(2) 0.37670(11) 0.23419(11) 0.0209(4) Uani 1 1 d . U . . .
H5 H 0.6699 0.3934 0.2845 0.025 Uiso 1 1 calc R . . . .
N13 N 0.6478(2) 0.20633(11) 0.31899(11) 0.0203(4) Uani 1 1 d . U . . .
H13 H 0.5941 0.2000 0.2749 0.024 Uiso 1 1 calc R . . . .
N16 N 0.3825(2) 0.30689(11) 0.44189(11) 0.0215(4) Uani 1 1 d . U . . .
H16 H 0.3121 0.3004 0.4777 0.026 Uiso 1 1 calc R . . . .
C1 C 0.3891(4) 0.28359(17) 0.01367(17) 0.0476(8) Uani 1 1 d . U . . .
H1A H 0.3471 0.3063 -0.0367 0.071 Uiso 1 1 calc GR . . . .
H1B H 0.3110 0.2629 0.0491 0.071 Uiso 1 1 calc GR . . . .
H1C H 0.4551 0.2374 0.0002 0.071 Uiso 1 1 calc GR . . . .
C3 C 0.5153(3) 0.33022(15) 0.13072(13) 0.0247(5) Uani 1 1 d . U . . .
C4 C 0.5930(3) 0.40447(14) 0.16847(14) 0.0231(5) Uani 1 1 d . U . . .
H4 H 0.6542 0.4318 0.1256 0.028 Uiso 1 1 calc R . . . .
C6 C 0.7995(3) 0.32536(14) 0.21843(13) 0.0213(5) Uani 1 1 d . U . . .
C7 C 0.8735(2) 0.28714(14) 0.29286(14) 0.0223(5) Uani 1 1 d . U . . .
H7 H 0.8540 0.3245 0.3406 0.027 Uiso 1 1 calc R . . . .
C8 C 1.0388(3) 0.27872(16) 0.28350(16) 0.0303(6) Uani 1 1 d . U . . .
H8A H 1.0782 0.3325 0.2632 0.036 Uiso 1 1 calc R . . . .
H8B H 1.0818 0.2683 0.3380 0.036 Uiso 1 1 calc R . . . .
C9 C 1.0865(3) 0.20882(16) 0.22571(16) 0.0319(6) Uani 1 1 d . U . . .
H9A H 1.0609 0.2246 0.1690 0.038 Uiso 1 1 calc R . . . .
H9B H 1.1935 0.2028 0.2286 0.038 Uiso 1 1 calc R . . . .
C10 C 1.0161(3) 0.12479(15) 0.24583(15) 0.0297(6) Uani 1 1 d . U . . .
H10 H 1.0500 0.1076 0.3014 0.036 Uiso 1 1 calc R . . . .
C11 C 0.8504(3) 0.13431(15) 0.24903(14) 0.0236(5) Uani 1 1 d . U . . .
H11A H 0.8140 0.1510 0.1945 0.028 Uiso 1 1 calc R . . . .
H11B H 0.8058 0.0798 0.2633 0.028 Uiso 1 1 calc R . . . .
C12 C 0.8059(2) 0.19975(14) 0.31172(14) 0.0215(5) Uani 1 1 d . U . . .
H12 H 0.8443 0.1812 0.3659 0.026 Uiso 1 1 calc R . . . .
C14 C 0.5818(2) 0.22169(13) 0.39057(13) 0.0199(5) Uani 1 1 d . U . . .
C15 C 0.4188(2) 0.23867(13) 0.38688(13) 0.0201(5) Uani 1 1 d . U . . .
H15 H 0.3907 0.2541 0.3298 0.024 Uiso 1 1 calc R . . . .
C17 C 0.4545(3) 0.37933(13) 0.43869(13) 0.0212(5) Uani 1 1 d . U . . .
C19 C 0.4614(3) 0.51906(14) 0.50059(14) 0.0229(5) Uani 1 1 d . U . . .
C20 C 0.3885(3) 0.55283(15) 0.57726(15) 0.0331(6) Uani 1 1 d . U . . .
H20A H 0.2827 0.5480 0.5718 0.050 Uiso 1 1 calc GR . . . .
H20B H 0.4150 0.6118 0.5847 0.050 Uiso 1 1 calc GR . . . .
H20C H 0.4209 0.5204 0.6247 0.050 Uiso 1 1 calc GR . . . .
C21 C 0.6251(3) 0.52481(16) 0.50861(17) 0.0330(6) Uani 1 1 d . U . . .
H21A H 0.6574 0.4902 0.5546 0.049 Uiso 1 1 calc GR . . . .
H21B H 0.6532 0.5832 0.5182 0.049 Uiso 1 1 calc GR . . . .
H21C H 0.6708 0.5048 0.4582 0.049 Uiso 1 1 calc GR . . . .
C22 C 0.4023(3) 0.56227(16) 0.42517(15) 0.0335(6) Uani 1 1 d . U . . .
H22A H 0.4494 0.5392 0.3765 0.050 Uiso 1 1 calc GR . . . .
H22B H 0.4221 0.6225 0.4286 0.050 Uiso 1 1 calc GR . . . .
H22C H 0.2971 0.5531 0.4217 0.050 Uiso 1 1 calc GR . . . .
C24 C 0.4824(3) 0.46800(15) 0.19986(14) 0.0280(6) Uani 1 1 d . U . . .
H24A H 0.4174 0.4408 0.2392 0.042 Uiso 1 1 calc GR . . . .
H24B H 0.4253 0.4897 0.1540 0.042 Uiso 1 1 calc GR . . . .
H24C H 0.5335 0.5143 0.2266 0.042 Uiso 1 1 calc GR . . . .
C26 C 1.0618(3) 0.05666(17) 0.18565(18) 0.0435(7) Uani 1 1 d . U . . .
H26A H 1.0315 0.0725 0.1304 0.065 Uiso 1 1 calc GR . . . .
H26B H 1.0155 0.0036 0.2008 0.065 Uiso 1 1 calc GR . . . .
H26C H 1.1678 0.0501 0.1871 0.065 Uiso 1 1 calc GR . . . .
C28 C 0.3363(3) 0.16038(15) 0.41302(14) 0.0269(6) Uani 1 1 d . U . . .
H28A H 0.3719 0.1418 0.4665 0.040 Uiso 1 1 calc GR . . . .
H28B H 0.3518 0.1159 0.3727 0.040 Uiso 1 1 calc GR . . . .
H28C H 0.2323 0.1731 0.4167 0.040 Uiso 1 1 calc GR . . . .

loop_
_atom_site_aniso_label
_atom_site_aniso_U_11
_atom_site_aniso_U_22
_atom_site_aniso_U_33
_atom_site_aniso_U_23
_atom_site_aniso_U_13
_atom_site_aniso_U_12
O2 0.0533(12) 0.0309(9) 0.0209(8) -0.0044(7) -0.0136(8) 0.0112(9)
O18 0.0306(9) 0.0199(8) 0.0212(8) -0.0037(7) 0.0074(7) -0.0036(7)
O23 0.0379(11) 0.0272(9) 0.0262(9) 0.0012(7) -0.0090(8) -0.0019(8)
O25 0.0344(10) 0.0321(9) 0.0203(8) 0.0014(7) 0.0077(7) 0.0068(8)
O27 0.0264(9) 0.0441(11) 0.0183(8) -0.0027(7) -0.0051(7) 0.0055(8)
O29 0.0333(10) 0.0242(8) 0.0235(8) -0.0029(7) 0.0117(8) -0.0046(8)
N5 0.0233(11) 0.0245(10) 0.0149(9) -0.0019(8) 0.0002(8) 0.0021(8)
N13 0.0176(9) 0.0265(10) 0.0168(9) -0.0007(8) -0.0018(8) -0.0004(8)
N16 0.0200(10) 0.0230(10) 0.0216(10) -0.0037(8) 0.0057(8) -0.0021(8)
C1 0.070(2) 0.0367(16) 0.0360(15) -0.0137(13) -0.0312(15) 0.0136(15)
C3 0.0274(13) 0.0267(13) 0.0201(11) -0.0020(10) -0.0018(10) 0.0082(11)
C4 0.0260(13) 0.0250(12) 0.0184(11) 0.0017(10) 0.0004(10) 0.0024(10)
C6 0.0215(12) 0.0207(12) 0.0218(12) -0.0002(9) 0.0015(10) -0.0038(10)
C7 0.0214(12) 0.0249(12) 0.0207(12) -0.0036(9) -0.0012(9) -0.0009(10)
C8 0.0204(13) 0.0343(14) 0.0361(14) 0.0010(11) -0.0038(11) -0.0032(11)
C9 0.0184(13) 0.0397(15) 0.0378(14) 0.0018(12) 0.0020(11) 0.0025(12)
C10 0.0259(13) 0.0333(14) 0.0299(13) -0.0004(11) -0.0009(11) 0.0069(12)
C11 0.0254(13) 0.0226(12) 0.0227(12) -0.0006(9) -0.0013(10) 0.0012(11)
C12 0.0203(12) 0.0256(12) 0.0185(11) 0.0019(10) -0.0018(9) 0.0009(10)
C14 0.0223(12) 0.0178(11) 0.0195(11) -0.0016(9) -0.0006(10) -0.0016(10)
C15 0.0235(12) 0.0198(11) 0.0171(11) -0.0015(9) -0.0013(10) 0.0004(10)
C17 0.0253(13) 0.0195(11) 0.0190(11) -0.0003(9) 0.0022(10) 0.0015(10)
C19 0.0294(13) 0.0184(11) 0.0210(11) -0.0029(9) 0.0024(10) -0.0013(10)
C20 0.0430(17) 0.0276(13) 0.0288(14) -0.0063(11) 0.0064(12) 0.0017(12)
C21 0.0300(14) 0.0262(13) 0.0428(15) -0.0084(12) -0.0043(12) -0.0017(12)
C22 0.0463(17) 0.0256(13) 0.0285(13) 0.0002(11) -0.0068(12) 0.0027(13)
C24 0.0314(14) 0.0260(12) 0.0266(12) -0.0020(10) -0.0026(11) 0.0044(11)
C26 0.0386(17) 0.0423(16) 0.0496(17) -0.0079(14) 0.0065(14) 0.0137(14)
C28 0.0262(14) 0.0240(12) 0.0306(13) -0.0022(10) 0.0039(11) -0.0037(11)

loop_
_atom_type_symbol
_atom_type_description
_atom_type_scat_dispersion_real
_atom_type_scat_dispersion_imag
_atom_type_scat_source
C C 0.0033 0.0016 'International Tables Vol C Tables 4.2.6.8 and 6.1.1.4'
H H 0.0000 0.0000 'International Tables Vol C Tables 4.2.6.8 and 6.1.1.4'
N N 0.0061 0.0033 'International Tables Vol C Tables 4.2.6.8 and 6.1.1.4'
O O 0.0106 0.0060 'International Tables Vol C Tables 4.2.6.8 and 6.1.1.4'

loop_
_geom_angle_atom_site_label_1
_geom_angle_atom_site_label_2
_geom_angle_atom_site_label_3
_geom_angle
_geom_angle_site_symmetry_1
_geom_angle_site_symmetry_3
C3 O2 C1 116.1(2) . .
C17 O18 C19 119.78(17) . .
C6 N5 C4 120.13(18) . .
C14 N13 C12 122.24(19) . .
C17 N16 C15 120.78(18) . .
O2 C3 C4 110.6(2) . .
O23 C3 O2 123.6(2) . .
O23 C3 C4 125.7(2) . .
N5 C4 C3 110.11(18) . .
N5 C4 C24 110.46(18) . .
C3 C4 C24 110.10(19) . .
O25 C6 N5 121.3(2) . .
O25 C6 C7 122.9(2) . .
N5 C6 C7 115.74(19) . .
C6 C7 C8 113.4(2) . .
C6 C7 C12 109.84(18) . .
C8 C7 C12 109.66(19) . .
C9 C8 C7 114.2(2) . .
C10 C9 C8 112.8(2) . .
C9 C10 C11 110.0(2) . .
C9 C10 C26 111.7(2) . .
C26 C10 C11 111.5(2) . .
C12 C11 C10 111.0(2) . .
N13 C12 C7 110.37(18) . .
N13 C12 C11 111.83(19) . .
C11 C12 C7 111.96(18) . .
O27 C14 N13 123.9(2) . .
O27 C14 C15 119.8(2) . .
N13 C14 C15 116.3(2) . .
N16 C15 C14 109.58(18) . .
N16 C15 C28 109.06(18) . .
C28 C15 C14 109.41(19) . .
O29 C17 O18 124.5(2) . .
O29 C17 N16 124.6(2) . .
N16 C17 O18 110.87(19) . .
O18 C19 C20 102.15(18) . .
O18 C19 C21 110.66(19) . .
O18 C19 C22 109.02(19) . .
C21 C19 C20 110.2(2) . .
C21 C19 C22 113.6(2) . .
C22 C19 C20 110.7(2) . .

loop_
_geom_bond_atom_site_label_1
_geom_bond_atom_site_label_2
_geom_bond_distance
_geom_bond_site_symmetry_2
O2 C1 1.448(3) .
O2 C3 1.335(3) .
O18 C17 1.351(3) .
O18 C19 1.482(3) .
O23 C3 1.210(3) .
O25 C6 1.237(3) .
O27 C14 1.230(3) .
O29 C17 1.226(3) .
N5 C4 1.448(3) .
N5 C6 1.347(3) .
N13 C12 1.462(3) .
N13 C14 1.343(3) .
N16 C15 1.453(3) .
N16 C17 1.334(3) .
C3 C4 1.516(3) .
C4 C24 1.526(3) .
C6 C7 1.523(3) .
C7 C8 1.534(3) .
C7 C12 1.559(3) .
C8 C9 1.528(4) .
C9 C10 1.526(4) .
C10 C11 1.532(3) .
C10 C26 1.527(3) .
C11 C12 1.521(3) .
C14 C15 1.524(3) .
C15 C28 1.524(3) .
C19 C20 1.522(3) .
C19 C21 1.514(3) .
C19 C22 1.516(3) .

loop_
_geom_torsion_atom_site_label_1
_geom_torsion_atom_site_label_2
_geom_torsion_atom_site_label_3
_geom_torsion_atom_site_label_4
_geom_torsion
_geom_torsion_site_symmetry_1
_geom_torsion_site_symmetry_2
_geom_torsion_site_symmetry_3
_geom_torsion_site_symmetry_4
O2 C3 C4 N5 -159.21(19) . . . .
O2 C3 C4 C24 78.8(2) . . . .
O23 C3 C4 N5 23.0(3) . . . .
O23 C3 C4 C24 -99.0(3) . . . .
O25 C6 C7 C8 38.6(3) . . . .
O25 C6 C7 C12 -84.5(3) . . . .
O27 C14 C15 N16 43.6(3) . . . .
O27 C14 C15 C28 -75.9(3) . . . .
N5 C6 C7 C8 -143.3(2) . . . .
N5 C6 C7 C12 93.5(2) . . . .
N13 C14 C15 N16 -138.64(19) . . . .
N13 C14 C15 C28 101.8(2) . . . .
C1 O2 C3 O23 -0.5(3) . . . .
C1 O2 C3 C4 -178.3(2) . . . .
C4 N5 C6 O25 9.0(3) . . . .
C4 N5 C6 C7 -169.06(19) . . . .
C6 N5 C4 C3 63.4(3) . . . .
C6 N5 C4 C24 -174.8(2) . . . .
C6 C7 C8 C9 -73.5(3) . . . .
C6 C7 C12 N13 -53.4(2) . . . .
C6 C7 C12 C11 71.9(2) . . . .
C7 C8 C9 C10 -51.5(3) . . . .
C8 C7 C12 N13 -178.71(18) . . . .
C8 C7 C12 C11 -53.4(2) . . . .
C8 C9 C10 C11 53.8(3) . . . .
C8 C9 C10 C26 178.2(2) . . . .
C9 C10 C11 C12 -57.8(3) . . . .
C10 C11 C12 N13 -176.75(19) . . . .
C10 C11 C12 C7 58.8(3) . . . .
C12 N13 C14 O27 -10.5(3) . . . .
C12 N13 C14 C15 171.92(19) . . . .
C12 C7 C8 C9 49.7(3) . . . .
C14 N13 C12 C7 -90.3(2) . . . .
C14 N13 C12 C11 144.4(2) . . . .
C15 N16 C17 O18 -173.64(18) . . . .
C15 N16 C17 O29 5.8(3) . . . .
C17 O18 C19 C20 178.29(19) . . . .
C17 O18 C19 C21 -64.4(3) . . . .
C17 O18 C19 C22 61.1(3) . . . .
C17 N16 C15 C14 51.5(3) . . . .
C17 N16 C15 C28 171.2(2) . . . .
C19 O18 C17 O29 10.8(3) . . . .
C19 O18 C17 N16 -169.82(18) . . . .
C26 C10 C11 C12 177.6(2) . . . .
